data_7008431
loop_
_publ_author_name
'Schneider, Daniel'
'Schuster, Oliver'
'Schmidbaur, Hubert'

_publ_section_title
;
 Bromination of (phosphine)gold(I) bromide complexes: stoichiometry and
 structure of products.
;
_journal_issue 11
_journal_name_full 'Dalton transactions (Cambridge, England : 2003)'
_journal_page_first 1940
_journal_page_last 1947
_journal_paper_doi 10.1039/b502861b
_journal_year 2005
_chemical_formula_sum 'C27 H33 Au Br5 P'
_chemical_formula_weight 985.02
_chemical_name_systematic
;
?
;
_space_group_IT_number 2
_symmetry_cell_setting triclinic
_symmetry_space_group_name_Hall '-P 1'
_symmetry_space_group_name_H-M 'P -1'
_atom_sites_solution_hydrogens geom
_atom_sites_solution_primary direct
_atom_sites_solution_secondary difmap
_audit_creation_method SHELXL-97
_cell_angle_alpha 82.4810(10)
_cell_angle_beta 88.8960(10)
_cell_angle_gamma 85.9630(10)
_cell_formula_units_Z 2
_cell_length_a 8.2777(2)
_cell_length_b 8.6329(2)
_cell_length_c 21.4606(5)
_cell_measurement_reflns_used 34935
_cell_measurement_temperature 143(2)
_cell_volume 1516.55(6)
_computing_cell_refinement DENZO
_computing_data_collection XPRESS
_computing_data_reduction SCALEPACK
_computing_molecular_graphics SHELXTL-PLUS
_computing_publication_material 'SHELXL-97 (Sheldrick, 1997)'
_computing_structure_refinement 'SHELXL-97 (Sheldrick, 1997)'
_computing_structure_solution 'SHELXS-97 (Sheldrick, 1990)'
_diffrn_ambient_temperature 143(2)
_diffrn_measured_fraction_theta_full 0.924
_diffrn_measured_fraction_theta_max 0.924
_diffrn_measurement_device_type 'NONIUS DIP 2020'
_diffrn_measurement_method phi-rotation
_diffrn_radiation_monochromator graphite
_diffrn_radiation_source 'fine-focus sealed tube'
_diffrn_radiation_type MoK\a
_diffrn_radiation_wavelength 0.71073
_diffrn_reflns_av_R_equivalents 0.047
_diffrn_reflns_av_sigmaI/netI 0.0407
_diffrn_reflns_limit_h_max 9
_diffrn_reflns_limit_h_min -10
_diffrn_reflns_limit_k_max 10
_diffrn_reflns_limit_k_min -10
_diffrn_reflns_limit_l_max 25
_diffrn_reflns_limit_l_min -25
_diffrn_reflns_number 34935
_diffrn_reflns_theta_full 25.47
_diffrn_reflns_theta_max 25.47
_diffrn_reflns_theta_min 2.39
_exptl_absorpt_coefficient_mu 11.505
_exptl_absorpt_correction_T_max 0.859
_exptl_absorpt_correction_T_min 0.545
_exptl_absorpt_correction_type refdelf
_exptl_absorpt_process_details
;
Platon Delabs
(See: Walker, N. & Stuart, D. (1983) Acta Cryst. A39, 158-166)
;
_exptl_crystal_colour red
_exptl_crystal_density_diffrn 2.157
_exptl_crystal_density_method 'not measured'
_exptl_crystal_description plate
_exptl_crystal_F_000 928
_exptl_crystal_size_max 0.20
_exptl_crystal_size_mid 0.20
_exptl_crystal_size_min 0.10
_refine_diff_density_max 1.431
_refine_diff_density_min -0.827
_refine_diff_density_rms 0.149
_refine_ls_extinction_method none
_refine_ls_goodness_of_fit_ref 1.061
_refine_ls_hydrogen_treatment riding
_refine_ls_matrix_type full
_refine_ls_number_parameters 319
_refine_ls_number_reflns 5187
_refine_ls_number_restraints 0
_refine_ls_restrained_S_all 1.061
_refine_ls_R_factor_all 0.0363
_refine_ls_R_factor_gt 0.0317
_refine_ls_shift/su_max 0.001
_refine_ls_shift/su_mean 0.000
_refine_ls_structure_factor_coef Fsqd
_refine_ls_weighting_details 'calc w=1/[\s^2^(Fo^2^)+(0.0346P)^2^+4.4964P] where P=(Fo^2^+2Fc^2^)/3'
_refine_ls_weighting_scheme calc
_refine_ls_wR_factor_gt 0.0789
_refine_ls_wR_factor_ref 0.0815
_reflns_number_gt 4698
_reflns_number_total 5187
_reflns_threshold_expression >2sigma(I)
_cod_data_source_file b502861b.txt
_cod_data_source_block 24p-1
_cod_original_sg_symbol_H-M P-1
_cod_database_code 7008431

loop_
_symmetry_equiv_pos_as_xyz
'x, y, z'
'-x, -y, -z'

loop_
_atom_site_label
_atom_site_type_symbol
_atom_site_fract_x
_atom_site_fract_y
_atom_site_fract_z
_atom_site_U_iso_or_equiv
_atom_site_adp_type
_atom_site_occupancy
_atom_site_symmetry_multiplicity
_atom_site_calc_flag
_atom_site_refinement_flags
_atom_site_disorder_assembly
_atom_site_disorder_group
C11 C 0.9682(6) 0.5769(6) 0.8264(2) 0.0235(11) Uani 1 1 d . . .
C12 C 1.0416(7) 0.6857(6) 0.8580(3) 0.0287(12) Uani 1 1 d . . .
C13 C 1.1348(7) 0.6329(7) 0.9111(3) 0.0334(13) Uani 1 1 d . . .
H13 H 1.1851 0.7068 0.9322 0.040 Uiso 1 1 calc R . .
C14 C 1.1556(7) 0.4744(7) 0.9338(3) 0.0312(12) Uani 1 1 d . . .
C15 C 1.0898(7) 0.3687(7) 0.9003(3) 0.0296(12) Uani 1 1 d . . .
H15 H 1.1071 0.2601 0.9147 0.036 Uiso 1 1 calc R . .
C16 C 0.9989(6) 0.4142(6) 0.8460(2) 0.0250(11) Uani 1 1 d . . .
C17 C 1.0343(8) 0.8621(7) 0.8380(3) 0.0361(13) Uani 1 1 d . . .
H17A H 0.9616 0.9146 0.8665 0.054 Uiso 1 1 calc R . .
H17B H 0.9937 0.8857 0.7950 0.054 Uiso 1 1 calc R . .
H17C H 1.1431 0.8994 0.8398 0.054 Uiso 1 1 calc R . .
C18 C 1.2498(8) 0.4197(9) 0.9927(3) 0.0444(16) Uani 1 1 d . . .
H18A H 1.1992 0.3306 1.0164 0.067 Uiso 1 1 calc R . .
H18B H 1.2502 0.5052 1.0185 0.067 Uiso 1 1 calc R . .
H18C H 1.3614 0.3875 0.9815 0.067 Uiso 1 1 calc R . .
C19 C 0.9503(7) 0.2840(6) 0.8113(3) 0.0326(13) Uani 1 1 d . . .
H19A H 1.0272 0.1927 0.8204 0.049 Uiso 1 1 calc R . .
H19B H 0.9506 0.3193 0.7660 0.049 Uiso 1 1 calc R . .
H19C H 0.8414 0.2555 0.8249 0.049 Uiso 1 1 calc R . .
C21 C 0.6887(6) 0.5046(6) 0.7467(2) 0.0255(11) Uani 1 1 d . . .
C22 C 0.5713(6) 0.4470(6) 0.7909(2) 0.0245(11) Uani 1 1 d . . .
C23 C 0.4541(7) 0.3552(7) 0.7711(3) 0.0311(12) Uani 1 1 d . . .
H23 H 0.3706 0.3222 0.7997 0.037 Uiso 1 1 calc R . .
C24 C 0.4551(7) 0.3110(7) 0.7119(3) 0.0294(12) Uani 1 1 d . . .
C25 C 0.5810(7) 0.3572(6) 0.6711(3) 0.0277(12) Uani 1 1 d . . .
H25 H 0.5863 0.3221 0.6310 0.033 Uiso 1 1 calc R . .
C26 C 0.6994(7) 0.4524(6) 0.6864(2) 0.0273(11) Uani 1 1 d . . .
C27 C 0.5646(7) 0.4692(7) 0.8596(3) 0.0340(13) Uani 1 1 d . . .
H27A H 0.6701 0.4989 0.8723 0.051 Uiso 1 1 calc R . .
H27B H 0.5382 0.3711 0.8849 0.051 Uiso 1 1 calc R . .
H27C H 0.4813 0.5520 0.8662 0.051 Uiso 1 1 calc R . .
C28 C 0.3228(8) 0.2188(8) 0.6909(3) 0.0401(14) Uani 1 1 d . . .
H28A H 0.2970 0.1364 0.7248 0.060 Uiso 1 1 calc R . .
H28B H 0.3595 0.1712 0.6537 0.060 Uiso 1 1 calc R . .
H28C H 0.2260 0.2889 0.6807 0.060 Uiso 1 1 calc R . .
C29 C 0.8332(7) 0.4849(8) 0.6386(3) 0.0363(14) Uani 1 1 d . . .
H29A H 0.8406 0.4037 0.6105 0.054 Uiso 1 1 calc R . .
H29B H 0.9364 0.4845 0.6603 0.054 Uiso 1 1 calc R . .
H29C H 0.8095 0.5875 0.6139 0.054 Uiso 1 1 calc R . .
C31 C 0.8965(6) 0.7722(6) 0.6982(2) 0.0255(11) Uani 1 1 d . . .
C32 C 0.7814(7) 0.8710(7) 0.6609(3) 0.0292(12) Uani 1 1 d . . .
C33 C 0.8401(7) 0.9807(7) 0.6148(3) 0.0325(13) Uani 1 1 d . . .
H33 H 0.7648 1.0510 0.5906 0.039 Uiso 1 1 calc R . .
C34 C 1.0050(7) 0.9927(7) 0.6022(3) 0.0319(12) Uani 1 1 d . . .
C35 C 1.1124(7) 0.8829(7) 0.6361(3) 0.0315(12) Uani 1 1 d . . .
H35 H 1.2247 0.8841 0.6262 0.038 Uiso 1 1 calc R . .
C36 C 1.0613(7) 0.7715(6) 0.6841(3) 0.0265(11) Uani 1 1 d . . .
C37 C 0.5997(7) 0.8651(9) 0.6649(3) 0.0427(15) Uani 1 1 d . . .
H37A H 0.5545 0.9433 0.6908 0.064 Uiso 1 1 calc R . .
H37B H 0.5723 0.7606 0.6838 0.064 Uiso 1 1 calc R . .
H37C H 0.5544 0.8877 0.6225 0.064 Uiso 1 1 calc R . .
C38 C 1.0623(9) 1.1157(8) 0.5527(3) 0.0430(15) Uani 1 1 d . . .
H38A H 1.1014 1.2015 0.5727 0.064 Uiso 1 1 calc R . .
H38B H 0.9725 1.1560 0.5247 0.064 Uiso 1 1 calc R . .
H38C H 1.1505 1.0702 0.5283 0.064 Uiso 1 1 calc R . .
C39 C 1.1924(6) 0.6572(7) 0.7137(3) 0.0317(12) Uani 1 1 d . . .
H39A H 1.2314 0.6948 0.7515 0.048 Uiso 1 1 calc R . .
H39B H 1.2823 0.6478 0.6838 0.048 Uiso 1 1 calc R . .
H39C H 1.1488 0.5546 0.7252 0.048 Uiso 1 1 calc R . .
Br1 Br 0.66114(7) 0.81372(6) 0.81433(3) 0.03210(14) Uani 1 1 d . . .
Br11 Br 0.22815(8) -0.06643(9) 0.03170(3) 0.04634(18) Uani 1 1 d . . .
Br12 Br 0.58390(7) -0.03628(7) 0.10825(3) 0.03843(15) Uani 1 1 d . . .
Br21 Br 0.51161(8) 0.78125(7) 0.49656(3) 0.04023(16) Uani 1 1 d . . .
Br22 Br 0.77222(8) 0.47602(8) 0.45682(3) 0.04351(17) Uani 1 1 d . . .
Au1 Au 0.5000 0.0000 0.0000 0.02593(9) Uani 1 2 d S . .
Au2 Au 0.5000 0.5000 0.5000 0.02887(10) Uani 1 2 d S . .
P1 P 0.81963(16) 0.64924(15) 0.76658(6) 0.0232(3) Uani 1 1 d . . .

loop_
_atom_site_aniso_label
_atom_site_aniso_U_11
_atom_site_aniso_U_22
_atom_site_aniso_U_33
_atom_site_aniso_U_23
_atom_site_aniso_U_13
_atom_site_aniso_U_12
C11 0.023(3) 0.025(3) 0.021(2) -0.002(2) 0.001(2) 0.000(2)
C12 0.029(3) 0.027(3) 0.030(3) -0.004(2) -0.004(2) -0.001(2)
C13 0.032(3) 0.042(3) 0.027(3) -0.008(3) -0.004(2) -0.004(3)
C14 0.024(3) 0.042(3) 0.025(3) 0.003(3) 0.000(2) 0.003(2)
C15 0.027(3) 0.028(3) 0.032(3) 0.003(2) 0.006(2) 0.002(2)
C16 0.021(3) 0.027(3) 0.026(3) -0.004(2) 0.007(2) 0.000(2)
C17 0.042(3) 0.030(3) 0.039(3) -0.008(3) 0.000(3) -0.011(3)
C18 0.034(3) 0.064(4) 0.031(3) 0.002(3) -0.006(3) 0.007(3)
C19 0.029(3) 0.023(3) 0.044(3) 0.000(3) -0.002(2) 0.001(2)
C21 0.025(3) 0.027(3) 0.025(3) -0.003(2) 0.000(2) -0.001(2)
C22 0.020(3) 0.029(3) 0.023(3) -0.001(2) -0.001(2) 0.003(2)
C23 0.023(3) 0.031(3) 0.037(3) 0.003(3) 0.000(2) -0.001(2)
C24 0.026(3) 0.029(3) 0.033(3) -0.003(2) -0.004(2) -0.004(2)
C25 0.034(3) 0.027(3) 0.022(3) -0.005(2) -0.005(2) 0.005(2)
C26 0.032(3) 0.028(3) 0.021(3) 0.001(2) -0.001(2) -0.001(2)
C27 0.038(3) 0.039(3) 0.025(3) -0.002(3) 0.005(2) -0.010(3)
C28 0.036(3) 0.038(3) 0.048(4) -0.009(3) -0.009(3) -0.007(3)
C29 0.040(3) 0.042(3) 0.030(3) -0.016(3) 0.006(3) -0.010(3)
C31 0.022(3) 0.028(3) 0.026(3) -0.006(2) -0.002(2) 0.005(2)
C32 0.030(3) 0.029(3) 0.027(3) 0.000(2) 0.001(2) 0.000(2)
C33 0.041(3) 0.026(3) 0.030(3) 0.001(2) -0.006(2) 0.001(2)
C34 0.042(3) 0.029(3) 0.025(3) -0.002(2) 0.000(2) -0.007(2)
C35 0.028(3) 0.034(3) 0.033(3) -0.004(3) -0.003(2) -0.008(2)
C36 0.027(3) 0.025(3) 0.028(3) -0.005(2) -0.005(2) 0.000(2)
C37 0.030(3) 0.056(4) 0.038(3) 0.007(3) -0.005(3) 0.004(3)
C38 0.050(4) 0.041(3) 0.037(3) 0.006(3) -0.005(3) -0.017(3)
C39 0.020(3) 0.037(3) 0.037(3) -0.003(3) 0.003(2) 0.001(2)
Br1 0.0325(3) 0.0319(3) 0.0313(3) -0.0062(2) 0.0027(2) 0.0048(2)
Br11 0.0310(3) 0.0632(4) 0.0484(4) -0.0143(3) 0.0109(3) -0.0184(3)
Br12 0.0397(3) 0.0443(3) 0.0310(3) -0.0079(3) -0.0017(2) 0.0052(3)
Br21 0.0472(4) 0.0306(3) 0.0428(3) -0.0025(3) -0.0022(3) -0.0059(3)
Br22 0.0375(3) 0.0421(3) 0.0490(4) 0.0001(3) 0.0089(3) -0.0028(3)
Au1 0.02474(16) 0.02448(15) 0.02917(16) -0.00519(12) 0.00311(11) -0.00362(11)
Au2 0.03225(17) 0.02913(17) 0.02448(16) 0.00030(12) -0.00240(12) -0.00335(12)
P1 0.0222(7) 0.0238(6) 0.0230(6) -0.0018(5) -0.0003(5) -0.0008(5)

loop_
_atom_type_symbol
_atom_type_description
_atom_type_scat_dispersion_real
_atom_type_scat_dispersion_imag
_atom_type_scat_source
C C 0.0033 0.0016 'International Tables Vol C Tables 4.2.6.8 and 6.1.1.4'
Br Br -0.2901 2.4595 'International Tables Vol C Tables 4.2.6.8 and 6.1.1.4'
Au Au -2.0133 8.8022 'International Tables Vol C Tables 4.2.6.8 and 6.1.1.4'
P P 0.1023 0.0942 'International Tables Vol C Tables 4.2.6.8 and 6.1.1.4'
H H 0.0000 0.0000 'International Tables Vol C Tables 4.2.6.8 and 6.1.1.4'

loop_
_geom_angle_atom_site_label_1
_geom_angle_atom_site_label_2
_geom_angle_atom_site_label_3
_geom_angle
_geom_angle_site_symmetry_1
_geom_angle_site_symmetry_3
_geom_angle_publ_flag
C12 C11 C16 119.7(5) . . ?
C12 C11 P1 118.6(4) . . ?
C16 C11 P1 121.4(4) . . ?
C13 C12 C11 119.6(5) . . ?
C13 C12 C17 115.0(5) . . ?
C11 C12 C17 125.4(5) . . ?
C14 C13 C12 121.3(6) . . ?
C14 C13 H13 119.3 . . ?
C12 C13 H13 119.3 . . ?
C15 C14 C13 118.2(5) . . ?
C15 C14 C18 120.9(6) . . ?
C13 C14 C18 120.8(6) . . ?
C14 C15 C16 122.9(5) . . ?
C14 C15 H15 118.5 . . ?
C16 C15 H15 118.5 . . ?
C15 C16 C11 117.9(5) . . ?
C15 C16 C19 116.2(5) . . ?
C11 C16 C19 125.8(5) . . ?
C12 C17 H17A 109.5 . . ?
C12 C17 H17B 109.5 . . ?
H17A C17 H17B 109.5 . . ?
C12 C17 H17C 109.5 . . ?
H17A C17 H17C 109.5 . . ?
H17B C17 H17C 109.5 . . ?
C14 C18 H18A 109.5 . . ?
C14 C18 H18B 109.5 . . ?
H18A C18 H18B 109.5 . . ?
C14 C18 H18C 109.5 . . ?
H18A C18 H18C 109.5 . . ?
H18B C18 H18C 109.5 . . ?
C16 C19 H19A 109.5 . . ?
C16 C19 H19B 109.5 . . ?
H19A C19 H19B 109.5 . . ?
C16 C19 H19C 109.5 . . ?
H19A C19 H19C 109.5 . . ?
H19B C19 H19C 109.5 . . ?
C22 C21 C26 120.0(5) . . ?
C22 C21 P1 119.4(4) . . ?
C26 C21 P1 120.6(4) . . ?
C23 C22 C21 118.3(5) . . ?
C23 C22 C27 116.0(5) . . ?
C21 C22 C27 125.6(5) . . ?
C24 C23 C22 122.7(5) . . ?
C24 C23 H23 118.7 . . ?
C22 C23 H23 118.7 . . ?
C23 C24 C25 117.8(5) . . ?
C23 C24 C28 121.4(5) . . ?
C25 C24 C28 120.8(5) . . ?
C26 C25 C24 123.2(5) . . ?
C26 C25 H25 118.4 . . ?
C24 C25 H25 118.4 . . ?
C25 C26 C21 117.5(5) . . ?
C25 C26 C29 116.8(5) . . ?
C21 C26 C29 125.5(5) . . ?
C22 C27 H27A 109.5 . . ?
C22 C27 H27B 109.5 . . ?
H27A C27 H27B 109.5 . . ?
C22 C27 H27C 109.5 . . ?
H27A C27 H27C 109.5 . . ?
H27B C27 H27C 109.5 . . ?
C24 C28 H28A 109.5 . . ?
C24 C28 H28B 109.5 . . ?
H28A C28 H28B 109.5 . . ?
C24 C28 H28C 109.5 . . ?
H28A C28 H28C 109.5 . . ?
H28B C28 H28C 109.5 . . ?
C26 C29 H29A 109.5 . . ?
C26 C29 H29B 109.5 . . ?
H29A C29 H29B 109.5 . . ?
C26 C29 H29C 109.5 . . ?
H29A C29 H29C 109.5 . . ?
H29B C29 H29C 109.5 . . ?
C36 C31 C32 121.4(5) . . ?
C36 C31 P1 121.4(4) . . ?
C32 C31 P1 117.1(4) . . ?
C33 C32 C31 117.4(5) . . ?
C33 C32 C37 116.1(5) . . ?
C31 C32 C37 126.5(5) . . ?
C32 C33 C34 122.9(5) . . ?
C32 C33 H33 118.5 . . ?
C34 C33 H33 118.5 . . ?
C33 C34 C35 117.3(5) . . ?
C33 C34 C38 120.8(5) . . ?
C35 C34 C38 121.9(6) . . ?
C36 C35 C34 122.5(5) . . ?
C36 C35 H35 118.7 . . ?
C34 C35 H35 118.7 . . ?
C31 C36 C35 117.9(5) . . ?
C31 C36 C39 126.5(5) . . ?
C35 C36 C39 115.5(5) . . ?
C32 C37 H37A 109.5 . . ?
C32 C37 H37B 109.5 . . ?
H37A C37 H37B 109.5 . . ?
C32 C37 H37C 109.5 . . ?
H37A C37 H37C 109.5 . . ?
H37B C37 H37C 109.5 . . ?
C34 C38 H38A 109.5 . . ?
C34 C38 H38B 109.5 . . ?
H38A C38 H38B 109.5 . . ?
C34 C38 H38C 109.5 . . ?
H38A C38 H38C 109.5 . . ?
H38B C38 H38C 109.5 . . ?
C36 C39 H39A 109.5 . . ?
C36 C39 H39B 109.5 . . ?
H39A C39 H39B 109.5 . . ?
C36 C39 H39C 109.5 . . ?
H39A C39 H39C 109.5 . . ?
H39B C39 H39C 109.5 . . ?
Br12 Au1 Br12 180.00(3) . 2_655 ?
Br12 Au1 Br11 89.26(2) . 2_655 ?
Br12 Au1 Br11 90.74(2) 2_655 2_655 ?
Br12 Au1 Br11 90.74(2) . . ?
Br12 Au1 Br11 89.26(2) 2_655 . ?
Br11 Au1 Br11 180.00(5) 2_655 . ?
Br22 Au2 Br22 180.0 . 2_666 ?
Br22 Au2 Br21 91.28(2) . . ?
Br22 Au2 Br21 88.72(2) 2_666 . ?
Br22 Au2 Br21 88.72(2) . 2_666 ?
Br22 Au2 Br21 91.28(2) 2_666 2_666 ?
Br21 Au2 Br21 180.0 . 2_666 ?
C21 P1 C11 114.8(2) . . ?
C21 P1 C31 113.6(2) . . ?
C11 P1 C31 115.4(2) . . ?
C21 P1 Br1 105.11(18) . . ?
C11 P1 Br1 102.39(18) . . ?
C31 P1 Br1 103.60(17) . . ?

loop_
_geom_bond_atom_site_label_1
_geom_bond_atom_site_label_2
_geom_bond_distance
_geom_bond_site_symmetry_2
_geom_bond_publ_flag
C11 C12 1.405(8) . ?
C11 C16 1.419(7) . ?
C11 P1 1.815(5) . ?
C12 C13 1.396(8) . ?
C12 C17 1.524(8) . ?
C13 C14 1.391(9) . ?
C13 H13 0.9500 . ?
C14 C15 1.381(8) . ?
C14 C18 1.501(8) . ?
C15 C16 1.396(8) . ?
C15 H15 0.9500 . ?
C16 C19 1.508(8) . ?
C17 H17A 0.9800 . ?
C17 H17B 0.9800 . ?
C17 H17C 0.9800 . ?
C18 H18A 0.9800 . ?
C18 H18B 0.9800 . ?
C18 H18C 0.9800 . ?
C19 H19A 0.9800 . ?
C19 H19B 0.9800 . ?
C19 H19C 0.9800 . ?
C21 C22 1.414(7) . ?
C21 C26 1.424(8) . ?
C21 P1 1.806(5) . ?
C22 C23 1.401(8) . ?
C22 C27 1.510(7) . ?
C23 C24 1.372(8) . ?
C23 H23 0.9500 . ?
C24 C25 1.394(8) . ?
C24 C28 1.507(8) . ?
C25 C26 1.393(8) . ?
C25 H25 0.9500 . ?
C26 C29 1.512(8) . ?
C27 H27A 0.9800 . ?
C27 H27B 0.9800 . ?
C27 H27C 0.9800 . ?
C28 H28A 0.9800 . ?
C28 H28B 0.9800 . ?
C28 H28C 0.9800 . ?
C29 H29A 0.9800 . ?
C29 H29B 0.9800 . ?
C29 H29C 0.9800 . ?
C31 C36 1.391(8) . ?
C31 C32 1.418(7) . ?
C31 P1 1.827(6) . ?
C32 C33 1.384(8) . ?
C32 C37 1.508(8) . ?
C33 C34 1.394(9) . ?
C33 H33 0.9500 . ?
C34 C35 1.395(8) . ?
C34 C38 1.494(8) . ?
C35 C36 1.394(8) . ?
C35 H35 0.9500 . ?
C36 C39 1.506(7) . ?
C37 H37A 0.9800 . ?
C37 H37B 0.9800 . ?
C37 H37C 0.9800 . ?
C38 H38A 0.9800 . ?
C38 H38B 0.9800 . ?
C38 H38C 0.9800 . ?
C39 H39A 0.9800 . ?
C39 H39B 0.9800 . ?
C39 H39C 0.9800 . ?
Br1 P1 2.2032(15) . ?
Br11 Au1 2.4241(6) . ?
Br12 Au1 2.4121(6) . ?
Br21 Au2 2.4281(6) . ?
Br22 Au2 2.4255(6) . ?
Au1 Br12 2.4121(6) 2_655 ?
Au1 Br11 2.4241(6) 2_655 ?
Au2 Br22 2.4255(6) 2_666 ?
Au2 Br21 2.4281(6) 2_666 ?

loop_
_geom_torsion_atom_site_label_1
_geom_torsion_atom_site_label_2
_geom_torsion_atom_site_label_3
_geom_torsion_atom_site_label_4
_geom_torsion
_geom_torsion_site_symmetry_1
_geom_torsion_site_symmetry_2
_geom_torsion_site_symmetry_3
_geom_torsion_site_symmetry_4
_geom_torsion_publ_flag
C16 C11 C12 C13 -4.5(8) . . . . ?
P1 C11 C12 C13 169.2(4) . . . . ?
C16 C11 C12 C17 173.1(5) . . . . ?
P1 C11 C12 C17 -13.2(8) . . . . ?
C11 C12 C13 C14 -0.6(9) . . . . ?
C17 C12 C13 C14 -178.4(5) . . . . ?
C12 C13 C14 C15 3.9(9) . . . . ?
C12 C13 C14 C18 -177.2(6) . . . . ?
C13 C14 C15 C16 -2.3(8) . . . . ?
C18 C14 C15 C16 178.8(5) . . . . ?
C14 C15 C16 C11 -2.6(8) . . . . ?
C14 C15 C16 C19 174.0(5) . . . . ?
C12 C11 C16 C15 6.0(8) . . . . ?
P1 C11 C16 C15 -167.5(4) . . . . ?
C12 C11 C16 C19 -170.2(5) . . . . ?
P1 C11 C16 C19 16.3(7) . . . . ?
C26 C21 C22 C23 -8.3(8) . . . . ?
P1 C21 C22 C23 169.7(4) . . . . ?
C26 C21 C22 C27 168.6(5) . . . . ?
P1 C21 C22 C27 -13.4(7) . . . . ?
C21 C22 C23 C24 4.3(8) . . . . ?
C27 C22 C23 C24 -173.0(5) . . . . ?
C22 C23 C24 C25 1.6(8) . . . . ?
C22 C23 C24 C28 -177.0(5) . . . . ?
C23 C24 C25 C26 -3.6(8) . . . . ?
C28 C24 C25 C26 175.0(5) . . . . ?
C24 C25 C26 C21 -0.4(8) . . . . ?
C24 C25 C26 C29 176.7(5) . . . . ?
C22 C21 C26 C25 6.4(8) . . . . ?
P1 C21 C26 C25 -171.5(4) . . . . ?
C22 C21 C26 C29 -170.4(5) . . . . ?
P1 C21 C26 C29 11.7(8) . . . . ?
C36 C31 C32 C33 -8.0(8) . . . . ?
P1 C31 C32 C33 170.7(4) . . . . ?
C36 C31 C32 C37 169.7(6) . . . . ?
P1 C31 C32 C37 -11.6(8) . . . . ?
C31 C32 C33 C34 2.8(9) . . . . ?
C37 C32 C33 C34 -175.1(6) . . . . ?
C32 C33 C34 C35 3.2(9) . . . . ?
C32 C33 C34 C38 -178.6(6) . . . . ?
C33 C34 C35 C36 -4.5(8) . . . . ?
C38 C34 C35 C36 177.4(6) . . . . ?
C32 C31 C36 C35 6.8(8) . . . . ?
P1 C31 C36 C35 -171.8(4) . . . . ?
C32 C31 C36 C39 -170.5(5) . . . . ?
P1 C31 C36 C39 10.9(8) . . . . ?
C34 C35 C36 C31 -0.4(8) . . . . ?
C34 C35 C36 C39 177.2(5) . . . . ?
C22 C21 P1 C11 69.9(5) . . . . ?
C26 C21 P1 C11 -112.1(5) . . . . ?
C22 C21 P1 C31 -154.4(4) . . . . ?
C26 C21 P1 C31 23.6(5) . . . . ?
C22 C21 P1 Br1 -41.8(4) . . . . ?
C26 C21 P1 Br1 136.2(4) . . . . ?
C12 C11 P1 C21 -161.5(4) . . . . ?
C16 C11 P1 C21 12.1(5) . . . . ?
C12 C11 P1 C31 63.6(5) . . . . ?
C16 C11 P1 C31 -122.9(4) . . . . ?
C12 C11 P1 Br1 -48.2(4) . . . . ?
C16 C11 P1 Br1 125.4(4) . . . . ?
C36 C31 P1 C21 -117.0(5) . . . . ?
C32 C31 P1 C21 64.4(5) . . . . ?
C36 C31 P1 C11 18.5(6) . . . . ?
C32 C31 P1 C11 -160.2(4) . . . . ?
C36 C31 P1 Br1 129.6(4) . . . . ?
C32 C31 P1 Br1 -49.1(4) . . . . ?
